data_2236243
loop_
_publ_author_name
'Ge, Jingshui'
'Luo, Yang-Hui'

_publ_section_title
;
 Paliperidonium nitrate
;
_journal_issue 10
_journal_name_full 'Acta Crystallographica Section E'
_journal_page_first o2932
_journal_paper_doi 10.1107/S160053681203841X
_journal_volume 68
_journal_year 2012
_chemical_formula_iupac 'C23 H29 F N4 O3 + , N O3 -'
_chemical_formula_moiety 'C23 H29 F N4 O3, N O3'
_chemical_formula_sum 'C23 H29 F N5 O6'
_chemical_formula_weight 490.51
_chemical_name_systematic
;
3-{2-[4-(6-Fluoro-1,2-benzoxazol-3-yl)piperidin-1-yl]ethyl}-9-hydroxy-2-
methyl-1,6,7,8,9,9a-hexahydropyrido[1,2-<i>a</i>]pyrimidin-4-one nitrate
;
_space_group_IT_number 14
_symmetry_cell_setting monoclinic
_symmetry_space_group_name_Hall '-P 2ybc'
_symmetry_space_group_name_H-M 'P 1 21/c 1'
_atom_sites_solution_hydrogens geom
_atom_sites_solution_primary direct
_atom_sites_solution_secondary difmap
_audit_creation_method SHELXL-97
_cell_angle_alpha 90.00
_cell_angle_beta 92.311(3)
_cell_angle_gamma 90.00
_cell_formula_units_Z 4
_cell_length_a 8.3642(8)
_cell_length_b 22.032(2)
_cell_length_c 12.4485(13)
_cell_measurement_reflns_used 5234
_cell_measurement_temperature 293(2)
_cell_measurement_theta_max 27.49
_cell_measurement_theta_min 3.03
_cell_volume 2292.1(4)
_computing_cell_refinement 'CrystalClear (Rigaku, 2005)'
_computing_data_collection 'CrystalClear (Rigaku, 2005)'
_computing_data_reduction 'CrystalClear (Rigaku, 2005)'
_computing_molecular_graphics 'DIAMOND (Brandenburg & Putz, 2005)'
_computing_publication_material 'SHELXL97 (Sheldrick, 2008)'
_computing_structure_refinement 'SHELXL97 (Sheldrick, 2008)'
_computing_structure_solution 'SHELXS97 (Sheldrick, 2008)'
_diffrn_ambient_temperature 293(2)
_diffrn_detector_area_resol_mean 13.6612
_diffrn_measured_fraction_theta_full 0.997
_diffrn_measured_fraction_theta_max 0.997
_diffrn_measurement_device_type 'Rigaku SCXmini diffractometer'
_diffrn_measurement_method CCD_Profile_fitting
_diffrn_radiation_monochromator graphite
_diffrn_radiation_source 'fine-focus sealed tube'
_diffrn_radiation_type MoK\a
_diffrn_radiation_wavelength 0.71075
_diffrn_reflns_av_R_equivalents 0.0630
_diffrn_reflns_av_sigmaI/netI 0.0556
_diffrn_reflns_limit_h_max 10
_diffrn_reflns_limit_h_min -10
_diffrn_reflns_limit_k_max 28
_diffrn_reflns_limit_k_min -28
_diffrn_reflns_limit_l_max 16
_diffrn_reflns_limit_l_min -16
_diffrn_reflns_number 23571
_diffrn_reflns_theta_full 27.49
_diffrn_reflns_theta_max 27.49
_diffrn_reflns_theta_min 3.03
_diffrn_standards_interval_count 2
_diffrn_standards_interval_time 150
_exptl_absorpt_coefficient_mu 0.109
_exptl_absorpt_correction_T_max 0.974
_exptl_absorpt_correction_T_min 0.968
_exptl_absorpt_correction_type multi-scan
_exptl_absorpt_process_details '(CrystalClear; Rigaku, 2005)'
_exptl_crystal_colour Yellow
_exptl_crystal_density_diffrn 1.421
_exptl_crystal_density_method 'not measured'
_exptl_crystal_description Block
_exptl_crystal_F_000 1036
_exptl_crystal_size_max 0.30
_exptl_crystal_size_mid 0.25
_exptl_crystal_size_min 0.24
_refine_diff_density_max 0.421
_refine_diff_density_min -0.447
_refine_ls_extinction_method none
_refine_ls_goodness_of_fit_ref 1.057
_refine_ls_hydrogen_treatment constr
_refine_ls_matrix_type full
_refine_ls_number_parameters 353
_refine_ls_number_reflns 5234
_refine_ls_number_restraints 0
_refine_ls_restrained_S_all 1.057
_refine_ls_R_factor_all 0.1216
_refine_ls_R_factor_gt 0.0630
_refine_ls_shift/su_max 0.003
_refine_ls_shift/su_mean 0.000
_refine_ls_structure_factor_coef Fsqd
_refine_ls_weighting_details 'calc w=1/[\s^2^(Fo^2^)+(0.0748P)^2^+0.3819P] where P=(Fo^2^+2Fc^2^)/3'
_refine_ls_weighting_scheme calc
_refine_ls_wR_factor_gt 0.1535
_refine_ls_wR_factor_ref 0.1779
_reflns_number_gt 2824
_reflns_number_total 5234
_reflns_threshold_expression I>2\s(I)
_cod_data_source_file hb6895.cif
_cod_data_source_block I
_cod_original_sg_symbol_H-M 'P 21/c'
_cod_database_code 2236243
_cod_database_fobs_code 2236243

loop_
_symmetry_equiv_pos_as_xyz
'x, y, z'
'-x, y+1/2, -z+1/2'
'-x, -y, -z'
'x, -y-1/2, z-1/2'

loop_
_atom_site_type_symbol
_atom_site_label
_atom_site_fract_x
_atom_site_fract_y
_atom_site_fract_z
_atom_site_U_iso_or_equiv
_atom_site_adp_type
_atom_site_calc_flag
_atom_site_refinement_flags
_atom_site_occupancy
_atom_site_symmetry_multiplicity
_atom_site_disorder_assembly
_atom_site_disorder_group
F F1 0.0565(2) 0.98896(7) 0.73885(17) 0.0799(6) Uani d . 1 1 . .
O O1 0.2639(2) 0.84040(8) 0.50551(14) 0.0536(5) Uani d . 1 1 . .
O O2 0.2927(3) 0.47739(9) 0.97215(18) 0.0750(7) Uani d . 1 1 . .
N N1 0.2679(3) 0.77565(10) 0.51391(17) 0.0492(6) Uani d . 1 1 . .
N N2 0.3289(2) 0.57545(8) 0.67565(15) 0.0362(5) Uani d . 1 1 . .
H H2 0.4299 0.5821 0.6536 0.043 Uiso d R 1 1 . .
N N3 0.2952(2) 0.37405(9) 0.97199(16) 0.0424(5) Uani d . 1 1 . .
N N4 0.4064(3) 0.32060(9) 0.83226(17) 0.0457(5) Uani d . 1 1 . .
H H4A 0.4284 0.2865 0.8028 0.055 Uiso d R 1 1 . .
C C1 0.1967(3) 0.76100(11) 0.60118(18) 0.0375(6) Uani d . 1 1 . .
C C2 0.1398(3) 0.81375(11) 0.65504(19) 0.0367(6) Uani d . 1 1 . .
C C3 0.1871(3) 0.86150(12) 0.5923(2) 0.0432(6) Uani d . 1 1 . .
C C4 0.1608(3) 0.92174(12) 0.6162(2) 0.0517(7) Uani d . 1 1 . .
H H4 0.1951 0.9534 0.5733 0.062 Uiso calc R 1 1 . .
C C5 0.0804(3) 0.93103(12) 0.7081(3) 0.0523(7) Uani d . 1 1 . .
C C6 0.0240(3) 0.88531(12) 0.7730(2) 0.0519(7) Uani d . 1 1 . .
H H6 -0.0335 0.8948 0.8332 0.062 Uiso calc R 1 1 . .
C C7 0.0542(3) 0.82570(12) 0.7472(2) 0.0464(7) Uani d . 1 1 . .
H H7 0.0187 0.7942 0.7898 0.056 Uiso calc R 1 1 . .
C C8 0.2995(4) 0.61826(11) 0.76569(19) 0.0467(7) Uani d . 1 1 . .
H H8A 0.3792 0.6116 0.8232 0.056 Uiso calc R 1 1 . .
H H8B 0.1951 0.6100 0.7937 0.056 Uiso calc R 1 1 . .
C C9 0.3062(3) 0.68388(11) 0.72972(19) 0.0447(6) Uani d . 1 1 . .
H H9A 0.4138 0.6933 0.7087 0.054 Uiso calc R 1 1 . .
H H9B 0.2813 0.7101 0.7894 0.054 Uiso calc R 1 1 . .
C C10 0.1887(3) 0.69623(11) 0.63561(19) 0.0395(6) Uani d . 1 1 . .
H H10 0.0805 0.6884 0.6596 0.047 Uiso calc R 1 1 . .
C C11 0.2218(4) 0.65205(12) 0.5461(2) 0.0507(7) Uani d . 1 1 . .
H H11A 0.1436 0.6581 0.4874 0.061 Uiso calc R 1 1 . .
H H11B 0.3268 0.6604 0.5192 0.061 Uiso calc R 1 1 . .
C C12 0.2153(4) 0.58721(12) 0.5825(2) 0.0523(7) Uani d . 1 1 . .
H H12A 0.1074 0.5777 0.6028 0.063 Uiso calc R 1 1 . .
H H12B 0.2414 0.5608 0.5233 0.063 Uiso calc R 1 1 . .
C C13 0.3179(3) 0.51047(11) 0.7099(2) 0.0441(6) Uani d . 1 1 . .
H H13A 0.3105 0.4851 0.6461 0.053 Uiso calc R 1 1 . .
H H13B 0.2200 0.5051 0.7480 0.053 Uiso calc R 1 1 . .
C C14 0.4572(3) 0.48869(11) 0.7812(2) 0.0474(7) Uani d . 1 1 . .
H H14A 0.5519 0.4846 0.7393 0.057 Uiso calc R 1 1 . .
H H14B 0.4798 0.5179 0.8380 0.057 Uiso calc R 1 1 . .
C C15 0.4152(3) 0.42850(10) 0.8288(2) 0.0382(6) Uani d . 1 1 . .
C C16 0.3326(3) 0.43048(11) 0.9267(2) 0.0446(6) Uani d . 1 1 . .
C C17 0.3373(3) 0.32160(11) 0.9231(2) 0.0402(6) Uani d . 1 1 A .
C C18 0.4442(3) 0.37363(11) 0.78350(19) 0.0392(6) Uani d . 1 1 . .
C C19 0.5206(4) 0.36680(13) 0.6777(2) 0.0557(7) Uani d . 1 1 . .
H H19A 0.4397 0.3679 0.6208 0.084 Uiso calc R 1 1 . .
H H19B 0.5762 0.3287 0.6759 0.084 Uiso calc R 1 1 . .
H H19C 0.5951 0.3994 0.6684 0.084 Uiso calc R 1 1 . .
C C20 0.3052(4) 0.26146(13) 0.9775(3) 0.0589(8) Uani d . 1 1 . .
H H20 0.4009 0.2362 0.9722 0.071 Uiso d PR 0.85 1 A .
H H20' 0.1988 0.2505 0.9478 0.071 Uiso d PR 0.15 1 . .
C C21 0.2807(5) 0.2714(2) 1.0991(4) 0.0731(14) Uani d P 0.823(5) 1 A 1
H H21A 0.2492 0.2335 1.1320 0.088 Uiso calc PR 0.823(5) 1 A 1
H H21B 0.3801 0.2847 1.1343 0.088 Uiso calc PR 0.823(5) 1 A 1
C C21' 0.194(3) 0.2599(8) 1.0543(16) 0.059(5) Uiso d P 0.177(5) 1 A 2
H H21C 0.2285 0.2300 1.1075 0.071 Uiso calc PR 0.177(5) 1 A 2
H H21D 0.0947 0.2451 1.0207 0.071 Uiso calc PR 0.177(5) 1 A 2
C C22 0.1568(5) 0.31708(17) 1.1125(3) 0.0850(11) Uani d . 1 1 . .
H H22A 0.1315 0.3197 1.1877 0.102 Uiso calc R 1 1 A 1
H H22B 0.0604 0.3053 1.0718 0.102 Uiso calc R 1 1 A 1
C C23 0.2119(4) 0.37704(15) 1.0748(2) 0.0643(8) Uani d . 1 1 A .
H H23A 0.2838 0.3945 1.1295 0.077 Uiso calc R 1 1 . .
H H23B 0.1203 0.4038 1.0658 0.077 Uiso calc R 1 1 . .
O O3 0.1799(3) 0.23263(11) 0.9224(3) 0.0890(13) Uani d P 0.823(5) 1 A 1
H H3 0.2103 0.1997 0.9003 0.133 Uiso d PR 0.823(5) 1 A 1
O O3' 0.391(2) 0.2197(8) 0.9559(14) 0.118(7) Uiso d P 0.177(5) 1 A 2
H H3' 0.4856 0.2297 0.9625 0.177 Uiso d PR 0.177(5) 1 A 2
O O4 0.8275(16) 0.5916(7) 0.5210(7) 0.086(2) Uani d P 0.69 1 . .
O O5 0.6654(13) 0.6207(5) 0.6430(12) 0.120(4) Uani d P 0.69 1 . .
O O6 0.6165(11) 0.5413(5) 0.5526(7) 0.089(3) Uani d P 0.69 1 . .
N N5 0.7082(3) 0.58315(14) 0.5744(2) 0.0584(7) Uani d . 1 1 . .
O O4' 0.640(2) 0.6163(7) 0.632(2) 0.069(5) Uani d P 0.31 1 . .
O O5' 0.670(3) 0.5314(10) 0.565(2) 0.127(9) Uani d P 0.31 1 . .
O O6' 0.837(4) 0.600(2) 0.552(2) 0.176(14) Uani d P 0.31 1 . .

loop_
_atom_site_aniso_label
_atom_site_aniso_U_11
_atom_site_aniso_U_22
_atom_site_aniso_U_33
_atom_site_aniso_U_12
_atom_site_aniso_U_13
_atom_site_aniso_U_23
F1 0.0704(12) 0.0454(10) 0.1252(17) 0.0094(8) 0.0184(11) -0.0060(10)
O1 0.0679(13) 0.0498(12) 0.0440(11) -0.0008(9) 0.0128(10) 0.0146(9)
O2 0.1027(17) 0.0433(12) 0.0812(15) 0.0030(11) 0.0313(13) -0.0196(11)
N1 0.0595(15) 0.0489(14) 0.0396(12) 0.0013(11) 0.0068(11) 0.0076(10)
N2 0.0362(11) 0.0363(11) 0.0364(11) -0.0011(9) 0.0041(9) 0.0015(9)
N3 0.0479(13) 0.0439(13) 0.0359(11) -0.0028(10) 0.0082(9) 0.0004(10)
N4 0.0565(14) 0.0301(11) 0.0508(13) 0.0033(10) 0.0063(11) -0.0068(10)
C1 0.0384(13) 0.0430(14) 0.0310(13) -0.0021(11) -0.0010(11) 0.0077(11)
C2 0.0359(13) 0.0370(14) 0.0370(13) -0.0007(10) 0.0003(11) 0.0062(11)
C3 0.0438(15) 0.0453(15) 0.0406(14) -0.0006(12) 0.0017(12) 0.0115(12)
C4 0.0480(16) 0.0374(15) 0.069(2) 0.0009(12) -0.0005(15) 0.0176(14)
C5 0.0422(15) 0.0370(15) 0.078(2) 0.0061(12) 0.0033(15) -0.0002(14)
C6 0.0444(16) 0.0525(17) 0.0595(18) 0.0051(13) 0.0114(14) -0.0003(14)
C7 0.0458(15) 0.0452(15) 0.0488(16) -0.0003(12) 0.0084(13) 0.0094(13)
C8 0.0687(18) 0.0389(14) 0.0328(13) 0.0043(12) 0.0054(13) 0.0001(11)
C9 0.0656(18) 0.0353(14) 0.0327(13) 0.0050(12) -0.0034(12) -0.0007(11)
C10 0.0403(14) 0.0387(14) 0.0399(14) 0.0021(11) 0.0064(11) 0.0054(11)
C11 0.0675(19) 0.0487(16) 0.0347(14) 0.0039(13) -0.0123(13) -0.0008(12)
C12 0.0672(19) 0.0433(16) 0.0447(16) 0.0039(13) -0.0181(14) -0.0020(13)
C13 0.0469(15) 0.0340(14) 0.0514(15) -0.0026(11) 0.0013(13) 0.0051(12)
C14 0.0425(15) 0.0415(15) 0.0582(17) -0.0025(12) 0.0026(13) 0.0104(13)
C15 0.0396(14) 0.0320(13) 0.0431(14) -0.0002(10) 0.0018(11) 0.0051(11)
C16 0.0500(16) 0.0350(14) 0.0496(16) 0.0017(12) 0.0095(13) -0.0043(12)
C17 0.0397(14) 0.0341(14) 0.0467(15) 0.0001(11) -0.0009(12) -0.0001(12)
C18 0.0371(14) 0.0431(15) 0.0371(13) 0.0006(11) -0.0014(11) 0.0027(12)
C19 0.0607(18) 0.0643(19) 0.0429(15) 0.0016(14) 0.0127(14) -0.0053(14)
C20 0.0535(18) 0.0423(16) 0.081(2) 0.0009(14) 0.0059(17) 0.0162(15)
C21 0.049(2) 0.099(3) 0.071(3) -0.004(2) -0.004(2) 0.054(2)
C22 0.093(3) 0.097(3) 0.067(2) -0.015(2) 0.025(2) 0.022(2)
C23 0.071(2) 0.081(2) 0.0419(16) -0.0121(17) 0.0167(15) -0.0057(15)
O3 0.0617(19) 0.0486(16) 0.154(3) -0.0114(12) -0.0312(18) 0.0149(17)
O4 0.048(4) 0.129(5) 0.083(3) -0.012(3) 0.028(2) 0.007(3)
O5 0.159(9) 0.103(6) 0.100(5) -0.019(5) 0.039(6) -0.024(5)
O6 0.070(3) 0.127(7) 0.071(3) -0.037(4) 0.016(2) -0.016(3)
N5 0.0556(19) 0.0624(19) 0.0579(17) 0.0019(16) 0.0097(15) 0.0076(14)
O4' 0.042(5) 0.030(5) 0.138(15) 0.005(4) 0.036(6) -0.018(7)
O5' 0.16(2) 0.054(8) 0.167(17) -0.032(12) 0.039(14) -0.035(8)
O6' 0.065(14) 0.17(2) 0.30(4) 0.005(12) 0.09(2) 0.06(3)

loop_
_atom_type_symbol
_atom_type_description
_atom_type_scat_dispersion_real
_atom_type_scat_dispersion_imag
_atom_type_scat_source
C C 0.0033 0.0016 'International Tables Vol C Tables 4.2.6.8 and 6.1.1.4'
H H 0.0000 0.0000 'International Tables Vol C Tables 4.2.6.8 and 6.1.1.4'
F F 0.0171 0.0103 'International Tables Vol C Tables 4.2.6.8 and 6.1.1.4'
N N 0.0061 0.0033 'International Tables Vol C Tables 4.2.6.8 and 6.1.1.4'
O O 0.0106 0.0060 'International Tables Vol C Tables 4.2.6.8 and 6.1.1.4'

loop_
_geom_angle_atom_site_label_1
_geom_angle_atom_site_label_2
_geom_angle_atom_site_label_3
_geom_angle
C3 O1 N1 107.05(18)
C1 N1 O1 107.3(2)
C12 N2 C8 110.77(19)
C12 N2 C13 110.04(18)
C8 N2 C13 112.10(18)
C12 N2 H2 107.9
C8 N2 H2 107.9
C13 N2 H2 108.0
C17 N3 C16 120.4(2)
C17 N3 C23 124.3(2)
C16 N3 C23 115.3(2)
C17 N4 C18 119.8(2)
C17 N4 H4A 120.0
C18 N4 H4A 120.2
N1 C1 C2 111.2(2)
N1 C1 C10 120.3(2)
C2 C1 C10 128.5(2)
C3 C2 C7 119.3(2)
C3 C2 C1 104.2(2)
C7 C2 C1 136.5(2)
O1 C3 C2 110.2(2)
O1 C3 C4 125.8(2)
C2 C3 C4 124.1(3)
C5 C4 C3 114.4(2)
C5 C4 H4 122.8
C3 C4 H4 122.8
F1 C5 C4 117.6(2)
F1 C5 C6 117.6(3)
C4 C5 C6 124.8(3)
C7 C6 C5 119.1(3)
C7 C6 H6 120.4
C5 C6 H6 120.4
C6 C7 C2 118.3(2)
C6 C7 H7 120.8
C2 C7 H7 120.8
N2 C8 C9 111.82(19)
N2 C8 H8A 109.3
C9 C8 H8A 109.3
N2 C8 H8B 109.3
C9 C8 H8B 109.3
H8A C8 H8B 107.9
C8 C9 C10 111.6(2)
C8 C9 H9A 109.3
C10 C9 H9A 109.3
C8 C9 H9B 109.3
C10 C9 H9B 109.3
H9A C9 H9B 108.0
C1 C10 C11 113.1(2)
C1 C10 C9 110.9(2)
C11 C10 C9 108.7(2)
C1 C10 H10 108.0
C11 C10 H10 108.0
C9 C10 H10 108.0
C12 C11 C10 112.3(2)
C12 C11 H11A 109.1
C10 C11 H11A 109.1
C12 C11 H11B 109.1
C10 C11 H11B 109.1
H11A C11 H11B 107.9
N2 C12 C11 111.7(2)
N2 C12 H12A 109.3
C11 C12 H12A 109.3
N2 C12 H12B 109.3
C11 C12 H12B 109.3
H12A C12 H12B 107.9
N2 C13 C14 114.5(2)
N2 C13 H13A 108.6
C14 C13 H13A 108.6
N2 C13 H13B 108.6
C14 C13 H13B 108.6
H13A C13 H13B 107.6
C15 C14 C13 109.0(2)
C15 C14 H14A 109.9
C13 C14 H14A 109.9
C15 C14 H14B 109.9
C13 C14 H14B 109.9
H14A C14 H14B 108.3
C18 C15 C16 118.8(2)
C18 C15 C14 125.0(2)
C16 C15 C14 116.1(2)
O2 C16 N3 119.3(2)
O2 C16 C15 124.6(2)
N3 C16 C15 116.0(2)
N4 C17 N3 122.7(2)
N4 C17 C20 118.0(2)
N3 C17 C20 119.3(2)
C15 C18 N4 122.0(2)
C15 C18 C19 123.0(2)
N4 C18 C19 115.0(2)
C18 C19 H19A 109.5
C18 C19 H19B 109.5
H19A C19 H19B 109.5
C18 C19 H19C 109.5
H19A C19 H19C 109.5
H19B C19 H19C 109.5
O3' C20 C21' 124.6(12)
O3' C20 O3 89.1(9)
C21' C20 O3 79.1(9)
O3' C20 C17 116.7(9)
C21' C20 C17 118.3(8)
O3 C20 C17 108.9(3)
O3' C20 C21 115.4(9)
O3 C20 C21 114.9(3)
C17 C20 C21 110.2(3)
C21' C20 H20 128.1
O3 C20 H20 108.0
C17 C20 H20 107.9
C21 C20 H20 106.6
O3' C20 H20' 105.5
C21' C20 H20' 67.8
C17 C20 H20' 102.8
C21 C20 H20' 104.4
H20 C20 H20' 124.4
C22 C21 C20 109.3(3)
C22 C21 H21A 109.8
C20 C21 H21A 109.8
C22 C21 H21B 109.8
C20 C21 H21B 109.8
H21A C21 H21B 108.3
C20 C21' C22 118.7(13)
C22 C21' H20' 128.7
C20 C21' H21C 107.6
C22 C21' H21C 107.6
H20' C21' H21C 123.3
C20 C21' H21D 107.6
C22 C21' H21D 107.6
H20' C21' H21D 65.3
H21C C21' H21D 107.1
C21 C22 C23 110.3(3)
C21' C22 C23 121.7(7)
C21 C22 H22A 109.6
C21' C22 H22A 125.3
C23 C22 H22A 109.6
C21 C22 H22B 109.6
C21' C22 H22B 72.8
C23 C22 H22B 109.6
H22A C22 H22B 108.1
C22 C23 N3 113.4(3)
C22 C23 H23A 108.9
N3 C23 H23A 108.9
C22 C23 H23B 108.9
N3 C23 H23B 108.9
H23A C23 H23B 107.7
C20 O3 H3 109.5
H20' O3 H3 140.8
C20 O3' H20 49.0
C20 O3' H3' 110.7
H20 O3' H3' 63.4
O5' N5 O4' 120.8(15)
O5' N5 O4 108.4(14)
O4' N5 O4 130.7(12)
O4' N5 O6 106.5(11)
O4 N5 O6 120.5(8)
O5' N5 O5 127.9(14)
O4 N5 O5 121.8(9)
O6 N5 O5 117.1(7)
O5' N5 O6' 122(2)
O4' N5 O6' 114(2)
O6 N5 O6' 139.3(18)
O5 N5 O6' 103.5(19)

loop_
_geom_bond_atom_site_label_1
_geom_bond_atom_site_label_2
_geom_bond_distance
F1 C5 1.350(3)
O1 C3 1.360(3)
O1 N1 1.431(3)
O2 C16 1.231(3)
N1 C1 1.301(3)
N2 C12 1.492(3)
N2 C8 1.493(3)
N2 C13 1.498(3)
N2 H2 0.9108
N3 C17 1.359(3)
N3 C16 1.405(3)
N3 C23 1.483(3)
N4 C17 1.291(3)
N4 C18 1.360(3)
N4 H4A 0.8594
C1 C2 1.433(3)
C1 C10 1.492(3)
C2 C3 1.378(3)
C2 C7 1.401(3)
C3 C4 1.380(4)
C4 C5 1.365(4)
C4 H4 0.9300
C5 C6 1.386(4)
C6 C7 1.378(4)
C6 H6 0.9300
C7 H7 0.9300
C8 C9 1.515(3)
C8 H8A 0.9700
C8 H8B 0.9700
C9 C10 1.523(3)
C9 H9A 0.9700
C9 H9B 0.9700
C10 C11 1.514(3)
C10 H10 0.9800
C11 C12 1.500(3)
C11 H11A 0.9700
C11 H11B 0.9700
C12 H12A 0.9700
C12 H12B 0.9700
C13 C14 1.513(3)
C13 H13A 0.9700
C13 H13B 0.9700
C14 C15 1.500(3)
C14 H14A 0.9700
C14 H14B 0.9700
C15 C18 1.360(3)
C15 C16 1.426(4)
C17 C20 1.517(4)
C18 C19 1.495(3)
C19 H19A 0.9600
C19 H19B 0.9600
C19 H19C 0.9600
C20 O3' 1.204(17)
C20 C21' 1.362(18)
C20 O3 1.383(4)
C20 C21 1.552(5)
C20 H20 0.9798
C20 H20' 0.9803
C21 C22 1.459(5)
C21 H21A 0.9700
C21 H21B 0.9700
C21' C22 1.492(18)
C21' H21C 0.9700
C21' H21D 0.9700
C22 C23 1.482(4)
C22 H22A 0.9700
C22 H22B 0.9700
C23 H23A 0.9700
C23 H23B 0.9700
O3 H20' 0.5247
O3 H3 0.8192
O3' H20 0.4223
O3' H3' 0.8231
O4 N5 1.235(13)
O5 N5 1.252(11)
O6 N5 1.223(10)
N5 O5' 1.19(2)
N5 O4' 1.187(18)
N5 O6' 1.19(3)

loop_
_geom_hbond_atom_site_label_D
_geom_hbond_atom_site_label_H
_geom_hbond_atom_site_label_A
_geom_hbond_site_symmetry_A
_geom_hbond_distance_DH
_geom_hbond_distance_HA
_geom_hbond_distance_DA
_geom_hbond_angle_DHA
N2 H2 O4' . 0.91 1.94 2.823(18) 164
N2 H2 O5 . 0.91 2.15 3.028(12) 161
N2 H2 O6 . 0.91 2.23 2.999(9) 142
N2 H2 N5 . 0.91 2.56 3.465(3) 170
N2 H2 O5' . 0.91 2.58 3.36(3) 144
O3' H3' N1 2_646 0.82 2.30 3.117(18) 169
O3 H3 O5 2_646 0.82 2.11 2.915(12) 168
O3 H3 O4' 2_646 0.82 2.27 3.064(19) 163
O3 H3 O6' 2_646 0.82 2.30 2.93(4) 134
O3 H3 O4 2_646 0.82 2.60 3.187(16) 130
O3 H3 N5 2_646 0.82 2.67 3.423(4) 153

loop_
_geom_torsion_atom_site_label_1
_geom_torsion_atom_site_label_2
_geom_torsion_atom_site_label_3
_geom_torsion_atom_site_label_4
_geom_torsion
C3 O1 N1 C1 0.0(3)
O1 N1 C1 C2 0.7(3)
O1 N1 C1 C10 -176.8(2)
N1 C1 C2 C3 -1.2(3)
C10 C1 C2 C3 176.1(2)
N1 C1 C2 C7 178.0(3)
C10 C1 C2 C7 -4.7(5)
N1 O1 C3 C2 -0.8(3)
N1 O1 C3 C4 178.5(2)
C7 C2 C3 O1 -178.2(2)
C1 C2 C3 O1 1.2(3)
C7 C2 C3 C4 2.5(4)
C1 C2 C3 C4 -178.1(2)
O1 C3 C4 C5 179.9(2)
C2 C3 C4 C5 -0.9(4)
C3 C4 C5 F1 177.3(2)
C3 C4 C5 C6 -1.6(4)
F1 C5 C6 C7 -176.4(2)
C4 C5 C6 C7 2.4(4)
C5 C6 C7 C2 -0.7(4)
C3 C2 C7 C6 -1.6(4)
C1 C2 C7 C6 179.3(3)
C12 N2 C8 C9 -55.1(3)
C13 N2 C8 C9 -178.4(2)
N2 C8 C9 C10 56.2(3)
N1 C1 C10 C11 -17.7(3)
C2 C1 C10 C11 165.2(2)
N1 C1 C10 C9 104.7(3)
C2 C1 C10 C9 -72.4(3)
C8 C9 C10 C1 180.0(2)
C8 C9 C10 C11 -55.1(3)
C1 C10 C11 C12 179.3(2)
C9 C10 C11 C12 55.7(3)
C8 N2 C12 C11 55.1(3)
C13 N2 C12 C11 179.6(2)
C10 C11 C12 N2 -56.7(3)
C12 N2 C13 C14 163.5(2)
C8 N2 C13 C14 -72.8(3)
N2 C13 C14 C15 167.7(2)
C13 C14 C15 C18 89.9(3)
C13 C14 C15 C16 -87.4(3)
C17 N3 C16 O2 179.7(2)
C23 N3 C16 O2 -1.4(4)
C17 N3 C16 C15 0.0(3)
C23 N3 C16 C15 179.0(2)
C18 C15 C16 O2 -176.2(3)
C14 C15 C16 O2 1.2(4)
C18 C15 C16 N3 3.4(4)
C14 C15 C16 N3 -179.2(2)
C18 N4 C17 N3 2.0(4)
C18 N4 C17 C20 -176.8(2)
C16 N3 C17 N4 -2.8(4)
C23 N3 C17 N4 178.3(2)
C16 N3 C17 C20 176.0(2)
C23 N3 C17 C20 -2.8(4)
C16 C15 C18 N4 -4.4(4)
C14 C15 C18 N4 178.4(2)
C16 C15 C18 C19 176.1(2)
C14 C15 C18 C19 -1.1(4)
C17 N4 C18 C15 1.7(4)
C17 N4 C18 C19 -178.7(2)
N4 C17 C20 O3' 25.3(10)
N3 C17 C20 O3' -153.5(10)
N4 C17 C20 C21' -161.0(11)
N3 C17 C20 C21' 20.1(12)
N4 C17 C20 O3 -73.5(3)
N3 C17 C20 O3 107.6(3)
N4 C17 C20 C21 159.6(3)
N3 C17 C20 C21 -19.3(4)
O3' C20 C21 C22 -171.6(10)
C21' C20 C21 C22 -57.1(13)
O3 C20 C21 C22 -70.0(4)
C17 C20 C21 C22 53.5(4)
O3' C20 C21' C22 148.9(15)
O3 C20 C21' C22 -129.9(17)
C17 C20 C21' C22 -24(2)
C21 C20 C21' C22 62.1(14)
C20 C21 C22 C21' 49.6(12)
C20 C21 C22 C23 -66.4(4)
C20 C21' C22 C21 -69.2(16)
C20 C21' C22 C23 13(2)
C21 C22 C23 N3 43.2(4)
C21' C22 C23 N3 3.9(12)
C17 N3 C23 C22 -8.4(4)
C16 N3 C23 C22 172.7(3)
